data_4308363
loop_
_publ_author_name
'Fu, Ming-Lai'
'Guo, Guo-Cong'
'Cai, Li-Zhen'
'Zhang, Zhang-Jing'
'Huang, Jin-Shun'

_publ_section_title
;
 Incorporating Transition Metal Complexes into Tetrathioarsenates(V):
 Syntheses, Structures, and Properties of Two Unprecedented
 [Mn(dien)2]n[Mn(dien)AsS4]2n&#x00B7;4nH2O and [Mn(en)3]2[Mn(en)2AsS4][As3S6]
;
_journal_coden_ASTM INOCAJ
_journal_issue 2
_journal_name_full 'Inorganic Chemistry'
_journal_page_first 184
_journal_page_last 186
_journal_paper_doi 10.1021/ic048579f
_journal_volume 44
_journal_year 2005
_chemical_formula_sum 'C16 H64 As4 Mn3 N16 S10'
_chemical_formula_weight 1265.93
_space_group_IT_number 9
_symmetry_cell_setting monoclinic
_symmetry_space_group_name_Hall 'C -2yc'
_symmetry_space_group_name_H-M 'C 1 c 1'
_atom_sites_solution_hydrogens geom
_atom_sites_solution_primary direct
_atom_sites_solution_secondary difmap
_audit_creation_method SHELXL-97
_cell_angle_alpha 90.00
_cell_angle_beta 129.0820(10)
_cell_angle_gamma 90.00
_cell_formula_units_Z 4
_cell_length_a 24.3057(10)
_cell_length_b 16.2398(9)
_cell_length_c 15.8639(8)
_cell_measurement_temperature 293(2)
_cell_volume 4860.7(4)
_computing_cell_refinement 'Siemens SMART & SAINT'
_computing_data_collection 'Siemens SMART'
_computing_data_reduction 'Siemens SAINT'
_computing_publication_material 'Siemens SHELXTL^TM^ 5'
_computing_structure_refinement 'Siemens SHELXTL^TM^ 5'
_computing_structure_solution 'Siemens SHELXTL^TM^ 5'
_diffrn_ambient_temperature 293(2)
_diffrn_measured_fraction_theta_full 0.970
_diffrn_measured_fraction_theta_max 0.970
_diffrn_measurement_device_type 'Siemens SMART CCD'
_diffrn_measurement_method \w
_diffrn_radiation_monochromator graphite
_diffrn_radiation_source 'fine-focus sealed tube'
_diffrn_radiation_type MoK\a
_diffrn_radiation_wavelength 0.71073
_diffrn_reflns_av_R_equivalents 0.0559
_diffrn_reflns_av_sigmaI/netI 0.0999
_diffrn_reflns_limit_h_max 18
_diffrn_reflns_limit_h_min -28
_diffrn_reflns_limit_k_max 19
_diffrn_reflns_limit_k_min -13
_diffrn_reflns_limit_l_max 18
_diffrn_reflns_limit_l_min -18
_diffrn_reflns_number 6692
_diffrn_reflns_theta_full 25.08
_diffrn_reflns_theta_max 25.08
_diffrn_reflns_theta_min 2.51
_exptl_absorpt_coefficient_mu 3.933
_exptl_absorpt_correction_type multi-scan
_exptl_absorpt_process_details 'SADABS (Siemens Smart CCD)'
_exptl_crystal_colour yellow
_exptl_crystal_density_diffrn 1.730
_exptl_crystal_density_method 'not measured'
_exptl_crystal_description platelet
_exptl_crystal_F_000 2556
_exptl_crystal_size_max 0.30
_exptl_crystal_size_mid 0.22
_exptl_crystal_size_min 0.09
_refine_diff_density_max 0.946
_refine_diff_density_min -0.802
_refine_diff_density_rms 0.155
_refine_ls_abs_structure_details 'Flack H D (1983), Acta Cryst. A39, 876-881'
_refine_ls_abs_structure_Flack 0.02(2)
_refine_ls_extinction_coef 0.000329(17)
_refine_ls_extinction_expression Fc^*^=kFc[1+0.001xFc^2^\l^3^/sin(2\q)]^-1/4^
_refine_ls_extinction_method SHELXL
_refine_ls_goodness_of_fit_ref 1.006
_refine_ls_hydrogen_treatment constr
_refine_ls_matrix_type full
_refine_ls_number_parameters 443
_refine_ls_number_reflns 5012
_refine_ls_number_restraints 2
_refine_ls_restrained_S_all 1.006
_refine_ls_R_factor_all 0.1054
_refine_ls_R_factor_gt 0.0663
_refine_ls_shift/su_max 0.001
_refine_ls_shift/su_mean 0.000
_refine_ls_structure_factor_coef Fsqd
_refine_ls_weighting_details 'calc w=1/[\s^2^(Fo^2^)+(0.0927P)^2^+38.5817P] where P=(Fo^2^+2Fc^2^)/3'
_refine_ls_weighting_scheme calc
_refine_ls_wR_factor_gt 0.1500
_refine_ls_wR_factor_ref 0.1806
_reflns_number_gt 3660
_reflns_number_total 5012
_reflns_threshold_expression >2sigma(I)
_cod_data_source_file ic048579fsi20041010_112120.cif
_cod_data_source_block 9
_cod_depositor_comments
;
The following automatic conversions were performed:
'_symmetry_cell_setting' value 'Monoclinic' changed to 'monoclinic'
according to '/home/saulius/struct/CIF-dictionaries/cif_core.dic'
dictionary named 'cif_core.dic' version 2.4.1 from
2010-06-29.

'_exptl_absorpt_correction_type' value 'Multi-scan' changed
to 'multi-scan' according to
'/home/saulius/struct/CIF-dictionaries/cif_core.dic' dictionary named
'cif_core.dic' version 2.4.1 from 2010-06-29.

Automatic conversion script
Id: cif_fix_enum 1527 2010-12-29 10:47:43Z saulius 
;
_cod_database_code 4308363

loop_
_symmetry_equiv_pos_as_xyz
'x, y, z'
'x, -y, z+1/2'
'x+1/2, y+1/2, z'
'x+1/2, -y+1/2, z+1/2'

loop_
_atom_site_label
_atom_site_type_symbol
_atom_site_fract_x
_atom_site_fract_y
_atom_site_fract_z
_atom_site_U_iso_or_equiv
_atom_site_adp_type
_atom_site_occupancy
_atom_site_symmetry_multiplicity
_atom_site_calc_flag
_atom_site_refinement_flags
_atom_site_disorder_assembly
_atom_site_disorder_group
Mn1 Mn 0.35053(3) 0.24336(3) 0.27107(4) 0.03909(19) Uani 1 1 d . . .
Mn2 Mn 0.14229(3) -0.03859(3) -0.15935(4) 0.04035(19) Uani 1 1 d . . .
Mn3 Mn 0.15969(2) -0.49132(3) -0.14310(4) 0.03685(18) Uani 1 1 d . . .
As11 As -0.115469(18) -0.13054(2) -0.09360(3) 0.04145(13) Uani 1 1 d . . .
As12 As -0.122621(17) -0.34352(2) -0.05905(3) 0.03892(12) Uani 1 1 d . . .
As13 As -0.001147(17) -0.26588(2) -0.08735(2) 0.04286(13) Uani 1 1 d . . .
S11 S -0.10817(5) -0.01779(7) -0.01382(8) 0.0561(4) Uani 1 1 d . . .
S12 S -0.12232(5) -0.22078(7) 0.00933(7) 0.0498(3) Uani 1 1 d . . .
S13 S -0.12489(5) -0.42593(7) 0.04522(7) 0.0503(4) Uani 1 1 d . . .
S14 S -0.00504(4) -0.35333(6) 0.02190(7) 0.0484(4) Uani 1 1 d . . .
S15 S 0.11055(4) -0.27078(6) -0.01258(7) 0.0509(3) Uani 1 1 d . . .
S16 S 0.00058(4) -0.14106(6) -0.01921(8) 0.0525(4) Uani 1 1 d . . .
As21 As 0.178501(15) 0.25384(2) 0.11470(2) 0.02940(10) Uani 1 1 d . . .
S21 S 0.09349(4) 0.33994(6) 0.04767(7) 0.0445(4) Uani 1 1 d . . .
S22 S 0.14112(4) 0.12927(6) 0.06935(7) 0.0438(3) Uani 1 1 d . . .
S23 S 0.25196(4) 0.26183(6) 0.29182(6) 0.0379(3) Uani 1 1 d . . .
S24 S 0.24349(4) 0.28144(6) 0.06865(6) 0.0348(3) Uani 1 1 d . . .
N11 N 0.32739(13) 0.11138(17) 0.2185(2) 0.0393(11) Uani 1 1 d . . .
H11C H 0.2802 0.1049 0.1686 0.047 Uiso 1 1 calc R . .
H11D H 0.3465 0.0993 0.1865 0.047 Uiso 1 1 calc R . .
N12 N 0.41879(15) 0.1701(2) 0.4336(2) 0.0519(13) Uani 1 1 d . . .
H12C H 0.4631 0.1905 0.4783 0.062 Uiso 1 1 calc R . .
H12D H 0.3997 0.1736 0.4670 0.062 Uiso 1 1 calc R . .
N13 N 0.38602(19) 0.3739(2) 0.3214(3) 0.0812(17) Uani 1 1 d . . .
H13C H 0.3568 0.4074 0.2644 0.097 Uiso 1 1 calc R . .
H13D H 0.3836 0.3877 0.3740 0.097 Uiso 1 1 calc R . .
N14 N 0.44598(16) 0.2507(2) 0.2747(2) 0.0634(13) Uani 1 1 d . . .
H14C H 0.4828 0.2222 0.3314 0.076 Uiso 1 1 calc R . .
H14D H 0.4350 0.2303 0.2130 0.076 Uiso 1 1 calc R . .
N21 N 0.02326(16) -0.0356(2) -0.2407(2) 0.0734(15) Uani 1 1 d . . .
H21C H 0.0178 -0.0194 -0.1921 0.088 Uiso 1 1 calc R . .
H21D H 0.0007 0.0007 -0.2958 0.088 Uiso 1 1 calc R . .
N22 N 0.10121(14) -0.1655(2) -0.2384(2) 0.0554(13) Uani 1 1 d . . .
H22C H 0.1221 -0.1813 -0.2666 0.067 Uiso 1 1 calc R . .
H22D H 0.1115 -0.2029 -0.1883 0.067 Uiso 1 1 calc R . .
N23 N 0.18464(15) 0.08896(17) -0.0970(2) 0.0468(11) Uani 1 1 d . . .
H23C H 0.1662 0.1096 -0.0670 0.056 Uiso 1 1 calc R . .
H23D H 0.2320 0.0868 -0.0452 0.056 Uiso 1 1 calc R . .
N24 N 0.12773(17) 0.0229(2) -0.2992(2) 0.0701(14) Uani 1 1 d . . .
H24C H 0.1395 -0.0122 -0.3294 0.084 Uiso 1 1 calc R . .
H24D H 0.0820 0.0373 -0.3502 0.084 Uiso 1 1 calc R . .
N25 N 0.25374(14) -0.0897(2) -0.0695(2) 0.0557(12) Uani 1 1 d . . .
H25C H 0.2552 -0.1236 -0.1130 0.067 Uiso 1 1 calc R . .
H25D H 0.2848 -0.0485 -0.0478 0.067 Uiso 1 1 calc R . .
N26 N 0.17173(14) -0.0753(2) 0.0014(2) 0.0522(12) Uani 1 1 d . . .
H26C H 0.1613 -0.0343 0.0275 0.063 Uiso 1 1 calc R . .
H26D H 0.1473 -0.1204 -0.0067 0.063 Uiso 1 1 calc R . .
N31 N 0.14024(15) -0.62514(18) -0.1973(2) 0.0483(12) Uani 1 1 d . . .
H31C H 0.1542 -0.6587 -0.1418 0.058 Uiso 1 1 calc R . .
H31D H 0.0939 -0.6338 -0.2519 0.058 Uiso 1 1 calc R . .
N32 N 0.20676(13) -0.49244(19) -0.22976(19) 0.0467(11) Uani 1 1 d . . .
H32C H 0.1933 -0.4475 -0.2718 0.056 Uiso 1 1 calc R . .
H32D H 0.2544 -0.4939 -0.1815 0.056 Uiso 1 1 calc R . .
N33 N 0.09036(13) -0.48333(18) -0.0916(2) 0.0383(10) Uani 1 1 d . . .
H33C H 0.0953 -0.5293 -0.0557 0.046 Uiso 1 1 calc R . .
H33D H 0.1034 -0.4398 -0.0475 0.046 Uiso 1 1 calc R . .
N34 N 0.05211(14) -0.4494(2) -0.2998(2) 0.0518(12) Uani 1 1 d . . .
H34C H 0.0584 -0.4102 -0.3332 0.062 Uiso 1 1 calc R . .
H34D H 0.0292 -0.4922 -0.3456 0.062 Uiso 1 1 calc R . .
N35 N 0.20862(14) -0.36489(17) -0.0702(2) 0.0439(11) Uani 1 1 d . . .
H35C H 0.2074 -0.3342 -0.1186 0.053 Uiso 1 1 calc R . .
H35D H 0.1835 -0.3387 -0.0543 0.053 Uiso 1 1 calc R . .
N36 N 0.26386(14) -0.52401(17) 0.0206(2) 0.0433(12) Uani 1 1 d . . .
H36C H 0.2573 -0.5651 0.0515 0.052 Uiso 1 1 calc R . .
H36D H 0.2955 -0.5409 0.0123 0.052 Uiso 1 1 calc R . .
C11 C 0.3545(2) 0.0529(2) 0.3073(3) 0.0581(18) Uani 1 1 d . . .
H11A H 0.3196 0.0449 0.3178 0.070 Uiso 1 1 calc R . .
H11B H 0.3635 0.0001 0.2895 0.070 Uiso 1 1 calc R . .
C12 C 0.4198(2) 0.0851(3) 0.4063(4) 0.074(2) Uani 1 1 d . . .
H12A H 0.4326 0.0507 0.4663 0.089 Uiso 1 1 calc R . .
H12B H 0.4569 0.0794 0.4004 0.089 Uiso 1 1 calc R . .
C13 C 0.4581(2) 0.3850(4) 0.3611(4) 0.097(2) Uani 1 1 d . . .
H13A H 0.4914 0.3617 0.4333 0.117 Uiso 1 1 calc R . .
H13B H 0.4685 0.4431 0.3648 0.117 Uiso 1 1 calc R . .
C14 C 0.4641(2) 0.3434(3) 0.2860(3) 0.085(2) Uani 1 1 d . . .
H14A H 0.5121 0.3495 0.3114 0.102 Uiso 1 1 calc R . .
H14B H 0.4323 0.3693 0.2153 0.102 Uiso 1 1 calc R . .
C21 C -0.00746(19) -0.1175(3) -0.2816(3) 0.0790(18) Uani 1 1 d . . .
H21A H -0.0582 -0.1125 -0.3389 0.095 Uiso 1 1 calc R . .
H21B H 0.0005 -0.1499 -0.2235 0.095 Uiso 1 1 calc R . .
C22 C 0.02413(19) -0.1604(3) -0.3245(3) 0.0553(16) Uani 1 1 d . . .
H22A H 0.0043 -0.2154 -0.3485 0.066 Uiso 1 1 calc R . .
H22B H 0.0134 -0.1305 -0.3862 0.066 Uiso 1 1 calc R . .
C23 C 0.16652(19) 0.1434(2) -0.1859(3) 0.0537(17) Uani 1 1 d . . .
H23A H 0.1979 0.1908 -0.1559 0.064 Uiso 1 1 calc R . .
H23B H 0.1182 0.1631 -0.2263 0.064 Uiso 1 1 calc R . .
C24 C 0.17367(19) 0.0977(2) -0.2591(2) 0.0518(15) Uani 1 1 d . . .
H24A H 0.2227 0.0818 -0.2203 0.062 Uiso 1 1 calc R . .
H24B H 0.1592 0.1323 -0.3198 0.062 Uiso 1 1 calc R . .
C25 C 0.2709(2) -0.1344(3) 0.0236(3) 0.074(2) Uani 1 1 d . . .
H25A H 0.2485 -0.1882 -0.0001 0.089 Uiso 1 1 calc R . .
H25B H 0.3218 -0.1428 0.0752 0.089 Uiso 1 1 calc R . .
C26 C 0.2484(2) -0.0925(3) 0.0770(3) 0.080(2) Uani 1 1 d . . .
H26A H 0.2742 -0.0411 0.1071 0.096 Uiso 1 1 calc R . .
H26B H 0.2595 -0.1261 0.1364 0.096 Uiso 1 1 calc R . .
C31 C 0.18125(17) -0.6408(2) -0.2332(2) 0.0462(14) Uani 1 1 d . . .
H31A H 0.1635 -0.6902 -0.2776 0.055 Uiso 1 1 calc R . .
H31B H 0.2303 -0.6506 -0.1704 0.055 Uiso 1 1 calc R . .
C32 C 0.17792(18) -0.5697(2) -0.2981(3) 0.0483(14) Uani 1 1 d . . .
H32A H 0.2055 -0.5828 -0.3213 0.058 Uiso 1 1 calc R . .
H32B H 0.1292 -0.5607 -0.3624 0.058 Uiso 1 1 calc R . .
C33 C 0.01714(16) -0.4743(3) -0.1894(2) 0.0481(13) Uani 1 1 d . . .
H33A H -0.0112 -0.4548 -0.1697 0.058 Uiso 1 1 calc R . .
H33B H -0.0011 -0.5276 -0.2240 0.058 Uiso 1 1 calc R . .
C34 C 0.01000(19) -0.4158(3) -0.2676(3) 0.0530(15) Uani 1 1 d . . .
H34A H 0.0279 -0.3620 -0.2343 0.064 Uiso 1 1 calc R . .
H34B H -0.0394 -0.4101 -0.3311 0.064 Uiso 1 1 calc R . .
C35 C 0.28426(17) -0.3754(2) 0.0315(3) 0.0474(15) Uani 1 1 d . . .
H35A H 0.3152 -0.3799 0.0127 0.057 Uiso 1 1 calc R . .
H35B H 0.2988 -0.3278 0.0781 0.057 Uiso 1 1 calc R . .
C36 C 0.29028(18) -0.4503(3) 0.0895(3) 0.0522(15) Uani 1 1 d . . .
H36A H 0.3396 -0.4587 0.1521 0.063 Uiso 1 1 calc R . .
H36B H 0.2637 -0.4426 0.1155 0.063 Uiso 1 1 calc R . .

loop_
_atom_site_aniso_label
_atom_site_aniso_U_11
_atom_site_aniso_U_22
_atom_site_aniso_U_33
_atom_site_aniso_U_23
_atom_site_aniso_U_13
_atom_site_aniso_U_12
Mn1 0.03038(18) 0.0428(3) 0.0409(2) -0.0034(2) 0.02092(13) -0.0013(2)
Mn2 0.04791(19) 0.0385(3) 0.04103(18) -0.0015(2) 0.03109(12) 0.0032(2)
Mn3 0.03792(18) 0.0399(3) 0.03821(17) 0.0031(2) 0.02661(11) 0.0016(2)
As11 0.03560(12) 0.0447(2) 0.04288(13) 0.00051(16) 0.02420(8) 0.00387(16)
As12 0.03314(12) 0.0456(2) 0.03558(12) 0.00107(15) 0.02047(8) -0.00203(15)
As13 0.04081(12) 0.0466(2) 0.05271(13) -0.00274(15) 0.03500(8) -0.00026(15)
S11 0.0534(4) 0.0432(6) 0.0810(4) 0.0004(4) 0.0469(3) 0.0061(4)
S12 0.0571(3) 0.0551(6) 0.0541(3) 0.0039(4) 0.0432(2) 0.0056(4)
S13 0.0524(3) 0.0521(6) 0.0582(4) 0.0057(4) 0.0404(2) -0.0022(4)
S14 0.0372(3) 0.0469(5) 0.0663(4) 0.0153(4) 0.0351(2) 0.0060(4)
S15 0.0455(3) 0.0508(6) 0.0763(4) 0.0015(4) 0.0478(2) 0.0065(4)
S16 0.0459(3) 0.0432(5) 0.0820(4) -0.0067(4) 0.0468(2) -0.0033(4)
As21 0.02411(10) 0.03657(17) 0.02931(10) 0.00086(13) 0.01770(6) 0.00012(13)
S21 0.0346(3) 0.0437(5) 0.0509(4) 0.0019(4) 0.0249(2) 0.0061(4)
S22 0.0505(3) 0.0370(5) 0.0566(3) -0.0060(4) 0.0398(2) -0.0105(4)
S23 0.0337(3) 0.0555(6) 0.0273(3) 0.0016(3) 0.02061(18) 0.0049(4)
S24 0.0357(3) 0.0422(5) 0.0349(3) 0.0061(3) 0.02614(18) 0.0001(3)
N11 0.0251(10) 0.0397(16) 0.0439(12) -0.0065(12) 0.0174(7) -0.0008(12)
N12 0.0297(12) 0.080(2) 0.0331(12) -0.0046(15) 0.0137(8) -0.0050(15)
N13 0.0921(18) 0.070(2) 0.0919(17) -0.0422(17) 0.0630(12) -0.0438(18)
N14 0.0638(12) 0.089(2) 0.0568(12) 0.0368(14) 0.0473(8) 0.0385(15)
N21 0.0646(14) 0.099(3) 0.0612(14) -0.0014(17) 0.0419(9) 0.0306(17)
N22 0.0471(12) 0.062(2) 0.0713(13) -0.0045(14) 0.0439(8) 0.0032(13)
N23 0.0608(12) 0.0382(16) 0.0504(11) -0.0131(12) 0.0394(8) -0.0031(13)
N24 0.1205(18) 0.062(2) 0.0422(11) 0.0172(13) 0.0581(9) 0.0266(17)
N25 0.0540(11) 0.0502(19) 0.0799(14) -0.0016(14) 0.0504(8) 0.0009(14)
N26 0.0656(12) 0.0532(19) 0.0570(11) -0.0193(13) 0.0479(7) -0.0211(14)
N31 0.0576(13) 0.0391(17) 0.0515(12) -0.0083(13) 0.0359(8) -0.0053(13)
N32 0.0528(10) 0.0510(19) 0.0539(10) 0.0067(12) 0.0421(7) 0.0034(13)
N33 0.0394(10) 0.0337(15) 0.0417(10) 0.0020(11) 0.0256(7) -0.0059(11)
N34 0.0446(11) 0.070(2) 0.0470(11) 0.0064(14) 0.0320(7) 0.0009(14)
N35 0.0504(12) 0.0358(16) 0.0523(11) 0.0016(12) 0.0356(7) -0.0022(12)
N36 0.0473(12) 0.0386(17) 0.0389(11) 0.0100(12) 0.0246(8) 0.0010(13)
C11 0.063(2) 0.051(2) 0.0299(15) 0.0122(16) 0.0151(13) -0.0078(19)
C12 0.061(2) 0.070(3) 0.057(2) -0.011(2) 0.0211(16) -0.026(2)
C13 0.075(2) 0.133(4) 0.088(2) -0.047(3) 0.0529(15) -0.047(3)
C14 0.0620(19) 0.127(4) 0.0510(19) -0.008(2) 0.0287(13) -0.055(2)
C21 0.0464(15) 0.097(3) 0.107(2) 0.055(2) 0.0545(11) 0.0414(19)
C22 0.0598(17) 0.060(3) 0.0467(15) 0.0058(17) 0.0337(10) 0.0063(19)
C23 0.0584(18) 0.054(2) 0.0358(15) 0.0175(16) 0.0237(11) 0.0250(18)
C24 0.0688(16) 0.054(2) 0.0400(13) 0.0035(16) 0.0380(9) 0.0046(18)
C25 0.0496(18) 0.090(3) 0.074(2) 0.023(2) 0.0350(13) 0.007(2)
C26 0.088(2) 0.096(3) 0.0470(18) -0.005(2) 0.0380(14) -0.023(3)
C31 0.0603(15) 0.038(2) 0.0468(14) -0.0034(14) 0.0367(9) 0.0015(15)
C32 0.0445(14) 0.067(3) 0.0335(12) -0.0055(17) 0.0247(9) -0.0070(17)
C33 0.0439(12) 0.071(3) 0.0441(12) -0.0096(15) 0.0346(8) -0.0027(16)
C34 0.0510(15) 0.058(2) 0.0502(15) 0.0155(17) 0.0322(10) 0.0048(18)
C35 0.0324(13) 0.045(2) 0.0566(16) -0.0109(17) 0.0241(10) -0.0165(15)
C36 0.0366(14) 0.072(3) 0.0463(15) -0.0095(18) 0.0252(9) -0.0076(18)

loop_
_atom_type_symbol
_atom_type_description
_atom_type_scat_dispersion_real
_atom_type_scat_dispersion_imag
_atom_type_scat_source
C C 0.0033 0.0016 'International Tables Vol C Tables 4.2.6.8 and 6.1.1.4'
H H 0.0000 0.0000 'International Tables Vol C Tables 4.2.6.8 and 6.1.1.4'
N N 0.0061 0.0033 'International Tables Vol C Tables 4.2.6.8 and 6.1.1.4'
S S 0.1246 0.1234 'International Tables Vol C Tables 4.2.6.8 and 6.1.1.4'
Mn Mn 0.3368 0.7283 'International Tables Vol C Tables 4.2.6.8 and 6.1.1.4'
As As 0.0499 2.0058 'International Tables Vol C Tables 4.2.6.8 and 6.1.1.4'

loop_
_geom_angle_atom_site_label_1
_geom_angle_atom_site_label_2
_geom_angle_atom_site_label_3
_geom_angle
_geom_angle_site_symmetry_1
_geom_angle_site_symmetry_3
_geom_angle_publ_flag
N13 Mn1 N11 171.71(18) . . ?
N13 Mn1 N14 77.59(16) . . ?
N11 Mn1 N14 94.14(13) . . ?
N13 Mn1 N12 104.08(12) . . ?
N11 Mn1 N12 76.09(10) . . ?
N14 Mn1 N12 89.76(13) . . ?
N13 Mn1 S24 94.31(8) . . ?
N11 Mn1 S24 87.00(6) . . ?
N14 Mn1 S24 103.01(8) . . ?
N12 Mn1 S24 159.57(8) . . ?
N13 Mn1 S23 91.36(14) . . ?
N11 Mn1 S23 96.93(10) . . ?
N14 Mn1 S23 168.34(9) . . ?
N12 Mn1 S23 89.37(11) . . ?
S24 Mn1 S23 81.27(3) . . ?
N23 Mn2 N24 76.62(12) . . ?
N23 Mn2 N26 90.86(12) . . ?
N24 Mn2 N26 167.21(11) . . ?
N23 Mn2 N25 91.54(11) . . ?
N24 Mn2 N25 99.46(15) . . ?
N26 Mn2 N25 77.97(13) . . ?
N23 Mn2 N22 172.88(15) . . ?
N24 Mn2 N22 96.68(13) . . ?
N26 Mn2 N22 95.71(13) . . ?
N25 Mn2 N22 87.15(11) . . ?
N23 Mn2 N21 106.97(13) . . ?
N24 Mn2 N21 94.42(14) . . ?
N26 Mn2 N21 91.72(13) . . ?
N25 Mn2 N21 159.05(13) . . ?
N22 Mn2 N21 75.66(13) . . ?
N36 Mn3 N31 91.43(9) . . ?
N36 Mn3 N32 93.79(12) . . ?
N31 Mn3 N32 80.09(14) . . ?
N36 Mn3 N35 77.41(9) . . ?
N31 Mn3 N35 165.14(12) . . ?
N32 Mn3 N35 90.77(13) . . ?
N36 Mn3 N33 98.40(12) . . ?
N31 Mn3 N33 99.46(13) . . ?
N32 Mn3 N33 167.80(8) . . ?
N35 Mn3 N33 91.94(13) . . ?
N36 Mn3 N34 174.26(14) . . ?
N31 Mn3 N34 92.90(10) . . ?
N32 Mn3 N34 90.65(12) . . ?
N35 Mn3 N34 98.93(10) . . ?
N33 Mn3 N34 77.18(12) . . ?
S11 As11 S16 98.17(4) . . ?
S11 As11 S12 98.10(5) . . ?
S16 As11 S12 101.94(4) . . ?
S13 As12 S12 99.94(5) . . ?
S13 As12 S14 98.84(4) . . ?
S12 As12 S14 99.61(4) . . ?
S15 As13 S16 97.48(4) . . ?
S15 As13 S14 101.41(4) . . ?
S16 As13 S14 100.92(5) . . ?
As12 S12 As11 101.67(5) . . ?
As12 S14 As13 99.52(3) . . ?
As11 S16 As13 100.03(4) . . ?
S21 As21 S22 112.13(4) . . ?
S21 As21 S24 112.22(4) . . ?
S22 As21 S24 109.07(5) . . ?
S21 As21 S23 110.50(4) . . ?
S22 As21 S23 108.48(4) . . ?
S24 As21 S23 104.07(4) . . ?
As21 S23 Mn1 84.42(4) . . ?
As21 S24 Mn1 84.84(4) . . ?
C11 N11 Mn1 114.0(2) . . ?
C12 N12 Mn1 106.8(2) . . ?
C13 N13 Mn1 111.1(3) . . ?
C14 N14 Mn1 105.3(3) . . ?
C21 N21 Mn2 109.8(3) . . ?
C22 N22 Mn2 108.6(3) . . ?
C23 N23 Mn2 110.7(2) . . ?
C24 N24 Mn2 109.3(2) . . ?
C25 N25 Mn2 106.6(3) . . ?
C26 N26 Mn2 107.9(3) . . ?
C31 N31 Mn3 106.6(2) . . ?
C32 N32 Mn3 104.9(3) . . ?
C33 N33 Mn3 107.8(3) . . ?
C34 N34 Mn3 107.08(19) . . ?
C35 N35 Mn3 109.5(2) . . ?
C36 N36 Mn3 108.07(19) . . ?
C12 C11 N11 109.1(4) . . ?
N12 C12 C11 116.9(4) . . ?
N13 C13 C14 107.7(4) . . ?
C13 C14 N14 112.3(5) . . ?
N21 C21 C22 111.4(4) . . ?
N22 C22 C21 109.0(3) . . ?
N23 C23 C24 109.7(3) . . ?
C23 C24 N24 108.5(4) . . ?
C26 C25 N25 113.0(4) . . ?
C25 C26 N26 111.5(3) . . ?
N31 C31 C32 112.2(3) . . ?
N32 C32 C31 110.1(3) . . ?
N33 C33 C34 112.1(3) . . ?
C33 C34 N34 107.8(3) . . ?
C36 C35 N35 109.6(3) . . ?
N36 C36 C35 112.6(3) . . ?

loop_
_geom_bond_atom_site_label_1
_geom_bond_atom_site_label_2
_geom_bond_distance
_geom_bond_site_symmetry_2
_geom_bond_publ_flag
Mn1 N13 2.237(3) . ?
Mn1 N11 2.239(3) . ?
Mn1 N14 2.288(4) . ?
Mn1 N12 2.329(3) . ?
Mn1 S24 2.6323(8) . ?
Mn1 S23 2.6329(14) . ?
Mn2 N23 2.246(3) . ?
Mn2 N24 2.248(4) . ?
Mn2 N26 2.251(3) . ?
Mn2 N25 2.279(3) . ?
Mn2 N22 2.289(3) . ?
Mn2 N21 2.309(4) . ?
Mn3 N36 2.268(2) . ?
Mn3 N31 2.275(3) . ?
Mn3 N32 2.277(4) . ?
Mn3 N35 2.287(3) . ?
Mn3 N33 2.293(4) . ?
Mn3 N34 2.299(2) . ?
As11 S11 2.1687(12) . ?
As11 S16 2.2760(11) . ?
As11 S12 2.2771(13) . ?
As12 S13 2.1552(13) . ?
As12 S12 2.2671(12) . ?
As12 S14 2.2836(11) . ?
As13 S15 2.1733(11) . ?
As13 S16 2.2852(12) . ?
As13 S14 2.2883(13) . ?
As21 S21 2.1412(10) . ?
As21 S22 2.1475(10) . ?
As21 S24 2.1643(12) . ?
As21 S23 2.1850(8) . ?
N11 C11 1.466(5) . ?
N12 C12 1.452(6) . ?
N13 C13 1.452(7) . ?
N14 C14 1.546(6) . ?
N21 C21 1.461(6) . ?
N22 C22 1.468(4) . ?
N23 C23 1.477(5) . ?
N24 C24 1.494(5) . ?
N25 C25 1.451(6) . ?
N26 C26 1.474(5) . ?
N31 C31 1.449(7) . ?
N32 C32 1.511(5) . ?
N33 C33 1.454(3) . ?
N34 C34 1.505(7) . ?
N35 C35 1.507(3) . ?
N36 C36 1.467(5) . ?
C11 C12 1.454(5) . ?
C13 C14 1.454(9) . ?
C21 C22 1.482(8) . ?
C23 C24 1.478(7) . ?
C25 C26 1.437(9) . ?
C31 C32 1.516(6) . ?
C33 C34 1.482(6) . ?
C35 C36 1.475(6) . ?
